data_7046391
loop_
_publ_author_name
'Gesslbauer, S.'
'Cheek, H.'
'White, A. J. P.'
'Romain, C.'

_publ_section_title
;
 Highly active aluminium catalysts for room temperature ring-opening
 polymerisation of rac-lactide.
;
_journal_issue 31
_journal_name_full 'Dalton transactions (Cambridge, England : 2003)'
_journal_page_first 10410
_journal_page_last 10414
_journal_paper_doi 10.1039/c8dt01526k
_journal_volume 47
_journal_year 2018
_chemical_formula_moiety 'C60 H90 Al2 N4 O4, C6 H6'
_chemical_formula_sum 'C66 H96 Al2 N4 O4'
_chemical_formula_weight 1063.42
_space_group_crystal_system triclinic
_space_group_IT_number 2
_space_group_name_Hall '-P 1'
_space_group_name_H-M_alt 'P -1'
_symmetry_space_group_name_Hall '-P 1'
_symmetry_space_group_name_H-M 'P -1'
_atom_sites_solution_hydrogens mixed
_audit_creation_method SHELXL-2014/7
_audit_update_record
;
2018-04-10 deposited with the CCDC.
2018-05-15 downloaded from the CCDC.
;
_cell_angle_alpha 90.706(3)
_cell_angle_beta 90.073(4)
_cell_angle_gamma 95.931(3)
_cell_formula_units_Z 2
_cell_length_a 9.7297(4)
_cell_length_b 11.1101(4)
_cell_length_c 30.5073(14)
_cell_measurement_reflns_used 3327
_cell_measurement_temperature 173(2)
_cell_measurement_theta_max 27.9060
_cell_measurement_theta_min 2.4660
_cell_volume 3279.9(2)
_computing_cell_refinement 'CrysAlisPro, Rigaku OD'
_computing_data_collection 'CrysAlisPro, Rigaku OD'
_computing_data_reduction 'CrysAlisPro, Rigaku OD'
_computing_molecular_graphics 'Bruker SHELXTL'
_computing_publication_material 'CIFTAB-2014 (Sheldrick, 2014)'
_computing_structure_refinement 'SHELXL-2014/7 (Sheldrick, 2014)'
_computing_structure_solution 'SHELXS-2014 (Sheldrick, 2014)'
_diffrn_ambient_temperature 173(2)
_diffrn_detector_area_resol_mean 16.0382
_diffrn_measured_fraction_theta_full 0.987
_diffrn_measured_fraction_theta_max 0.792
_diffrn_measurement_device_type 'Agilent Xcalibur 3 E'
_diffrn_measurement_method 'omega scans'
_diffrn_radiation_type MoK\a
_diffrn_radiation_wavelength 0.71073
_diffrn_reflns_av_R_equivalents 0.0306
_diffrn_reflns_av_unetI/netI 0.0812
_diffrn_reflns_Laue_measured_fraction_full 0.987
_diffrn_reflns_Laue_measured_fraction_max 0.792
_diffrn_reflns_limit_h_max 8
_diffrn_reflns_limit_h_min -12
_diffrn_reflns_limit_k_max 14
_diffrn_reflns_limit_k_min -14
_diffrn_reflns_limit_l_max 39
_diffrn_reflns_limit_l_min -40
_diffrn_reflns_number 18903
_diffrn_reflns_point_group_measured_fraction_full 0.987
_diffrn_reflns_point_group_measured_fraction_max 0.792
_diffrn_reflns_theta_full 25.242
_diffrn_reflns_theta_max 28.345
_diffrn_reflns_theta_min 2.490
_diffrn_source 'Enhance (Mo) X-ray Source'
_exptl_absorpt_coefficient_mu 0.091
_exptl_absorpt_correction_T_max 0.991
_exptl_absorpt_correction_T_min 0.963
_exptl_absorpt_correction_type analytical
_exptl_absorpt_process_details
; 
CrysAlisPro 1.171.38.43 (Rigaku Oxford Diffraction, 2015) 
Analytical numeric absorption correction using a multifaceted crystal 
model based on expressions derived by R.C. Clark & J.S. Reid. 
(Clark, R. C. & Reid, J. S. (1995). Acta Cryst. A51, 887-897) 
Empirical absorption correction using spherical harmonics, 
implemented in SCALE3 ABSPACK scaling algorithm. 
;
_exptl_crystal_colour Colourless
_exptl_crystal_density_diffrn 1.077
_exptl_crystal_description plates
_exptl_crystal_F_000 1156
_exptl_crystal_size_max 0.51
_exptl_crystal_size_mid 0.45
_exptl_crystal_size_min 0.10
_refine_diff_density_max 0.382
_refine_diff_density_min -0.420
_refine_diff_density_rms 0.058
_refine_ls_extinction_method none
_refine_ls_goodness_of_fit_ref 1.082
_refine_ls_hydrogen_treatment mixed
_refine_ls_matrix_type full
_refine_ls_number_parameters 717
_refine_ls_number_reflns 12959
_refine_ls_number_restraints 2
_refine_ls_restrained_S_all 1.082
_refine_ls_R_factor_all 0.0989
_refine_ls_R_factor_gt 0.0668
_refine_ls_shift/su_max 0.001
_refine_ls_shift/su_mean 0.000
_refine_ls_structure_factor_coef Fsqd
_refine_ls_weighting_details 'w=1/[\s^2^(Fo^2^)+(0.0684P)^2^+0.3661P] where P=(Fo^2^+2Fc^2^)/3'
_refine_ls_weighting_scheme calc
_refine_ls_wR_factor_gt 0.1542
_refine_ls_wR_factor_ref 0.1847
_reflns_Friedel_coverage 0.000
_reflns_number_gt 8943
_reflns_number_total 12959
_reflns_threshold_expression 'I > 2\s(I)'
_cod_data_source_file c8dt01526k2.cif
_cod_data_source_block 2-benzene
_cod_depositor_comments 'Adding full bibliography for 7046390--7046392.cif.'
_cod_database_code 7046391
_shelx_shelxl_version_number 2014/7
_shelx_space_group_comment
; 
The symmetry employed for this shelxl refinement is uniquely defined 
by the following loop, which should always be used as a source of 
symmetry information in preference to the above space-group names. 
They are only intended as comments. 
;

loop_
_space_group_symop_operation_xyz
'x, y, z'
'-x, -y, -z'

loop_
_atom_site_label
_atom_site_type_symbol
_atom_site_fract_x
_atom_site_fract_y
_atom_site_fract_z
_atom_site_U_iso_or_equiv
_atom_site_adp_type
_atom_site_occupancy
_atom_site_site_symmetry_order
_atom_site_calc_flag
_atom_site_refinement_flags_posn
_atom_site_refinement_flags_adp
Al1 Al 0.34622(7) 0.61260(6) 0.23364(2) 0.02105(18) Uani 1 1 d . .
Al2 Al 0.17648(7) 0.41799(6) 0.26912(2) 0.02156(18) Uani 1 1 d . .
O1 O 0.45499(17) 0.68787(15) 0.19372(5) 0.0257(4) Uani 1 1 d . .
C1 C 0.3939(3) 0.7351(2) 0.15889(7) 0.0228(5) Uani 1 1 d . .
C2 C 0.4672(3) 0.8010(2) 0.12598(7) 0.0244(5) Uani 1 1 d . .
C3 C 0.3887(3) 0.8417(2) 0.09174(8) 0.0270(6) Uani 1 1 d . .
H3A H 0.4367 0.8852 0.0688 0.032 Uiso 1 1 calc R U
C4 C 0.2454(3) 0.8230(2) 0.08889(8) 0.0282(6) Uani 1 1 d . .
C5 C 0.1756(3) 0.7613(2) 0.12291(7) 0.0257(5) Uani 1 1 d . .
H5A H 0.0776 0.7485 0.1228 0.031 Uiso 1 1 calc R U
C6 C 0.2502(2) 0.7188(2) 0.15683(7) 0.0213(5) Uani 1 1 d . .
N7 N 0.18609(19) 0.65208(16) 0.19399(6) 0.0217(4) Uani 1 1 d D .
H7 H 0.1340(7) 0.5864(4) 0.1835(3) 0.039(8) Uiso 1 1 d D .
C8 C 0.0945(3) 0.7204(2) 0.22214(7) 0.0263(5) Uani 1 1 d . .
H8A H 0.0077 0.7310 0.2063 0.032 Uiso 1 1 calc R U
H8B H 0.1413 0.8015 0.2296 0.032 Uiso 1 1 calc R U
C9 C 0.0628(2) 0.6479(2) 0.26393(7) 0.0242(5) Uani 1 1 d . .
H9A H 0.0352 0.7019 0.2877 0.029 Uiso 1 1 calc R U
H9B H -0.0142 0.5840 0.2585 0.029 Uiso 1 1 calc R U
N10 N 0.18996(19) 0.59198(17) 0.27711(6) 0.0199(4) Uani 1 1 d . .
C11 C 0.2472(2) 0.6272(2) 0.31983(7) 0.0223(5) Uani 1 1 d . .
C12 C 0.1747(3) 0.6204(2) 0.35880(7) 0.0267(6) Uani 1 1 d . .
H12A H 0.0777 0.5985 0.3585 0.032 Uiso 1 1 calc R U
C13 C 0.2434(3) 0.6458(2) 0.39870(8) 0.0278(6) Uani 1 1 d . .
C14 C 0.3848(3) 0.6800(2) 0.39721(8) 0.0272(6) Uani 1 1 d . .
H14A H 0.4314 0.6994 0.4242 0.033 Uiso 1 1 calc R U
C15 C 0.4634(3) 0.6877(2) 0.35868(8) 0.0244(5) Uani 1 1 d . .
C16 C 0.3916(2) 0.6583(2) 0.31934(7) 0.0220(5) Uani 1 1 d . .
O16 O 0.45422(17) 0.65531(15) 0.27964(5) 0.0262(4) Uani 1 1 d . .
C17 C 0.6255(3) 0.8272(2) 0.12787(8) 0.0276(6) Uani 1 1 d . .
C18 C 0.6923(3) 0.7079(2) 0.12506(9) 0.0395(7) Uani 1 1 d . .
H18A H 0.6583 0.6553 0.1491 0.059 Uiso 1 1 calc R U
H18B H 0.7929 0.7250 0.1273 0.059 Uiso 1 1 calc R U
H18C H 0.6683 0.6675 0.0969 0.059 Uiso 1 1 calc R U
C19 C 0.6698(3) 0.8924(3) 0.17096(9) 0.0417(7) Uani 1 1 d . .
H19A H 0.6295 0.9695 0.1727 0.063 Uiso 1 1 calc R U
H19B H 0.7708 0.9075 0.1720 0.063 Uiso 1 1 calc R U
H19C H 0.6374 0.8417 0.1957 0.063 Uiso 1 1 calc R U
C20 C 0.6818(3) 0.9070(3) 0.09021(9) 0.0434(7) Uani 1 1 d . .
H20A H 0.6585 0.8656 0.0622 0.065 Uiso 1 1 calc R U
H20B H 0.7824 0.9229 0.0930 0.065 Uiso 1 1 calc R U
H20C H 0.6405 0.9838 0.0913 0.065 Uiso 1 1 calc R U
C21 C 0.1621(3) 0.8729(3) 0.05151(8) 0.0363(7) Uani 1 1 d . .
C22 C 0.2541(3) 0.9173(3) 0.01302(8) 0.0462(8) Uani 1 1 d . .
H22A H 0.3197 0.9852 0.0228 0.069 Uiso 1 1 calc R U
H22B H 0.1965 0.9438 -0.0106 0.069 Uiso 1 1 calc R U
H22C H 0.3050 0.8512 0.0023 0.069 Uiso 1 1 calc R U
C23 C 0.0532(3) 0.7750(3) 0.03428(10) 0.0588(10) Uani 1 1 d . .
H23A H 0.0983 0.7048 0.0242 0.088 Uiso 1 1 calc R U
H23B H 0.0033 0.8068 0.0098 0.088 Uiso 1 1 calc R U
H23C H -0.0121 0.7506 0.0578 0.088 Uiso 1 1 calc R U
C24 C 0.0920(3) 0.9805(3) 0.06960(10) 0.0517(8) Uani 1 1 d . .
H24A H 0.0304 0.9534 0.0937 0.078 Uiso 1 1 calc R U
H24B H 0.0383 1.0136 0.0463 0.078 Uiso 1 1 calc R U
H24C H 0.1626 1.0432 0.0804 0.078 Uiso 1 1 calc R U
C25 C 0.1649(3) 0.6247(2) 0.44185(8) 0.0321(6) Uani 1 1 d . .
C26 C 0.0302(4) 0.6859(4) 0.44080(10) 0.0652(10) Uani 1 1 d . .
H26A H 0.0516 0.7725 0.4352 0.098 Uiso 1 1 calc R U
H26B H -0.0169 0.6752 0.4691 0.098 Uiso 1 1 calc R U
H26C H -0.0301 0.6490 0.4175 0.098 Uiso 1 1 calc R U
C27 C 0.1314(4) 0.4883(3) 0.44705(10) 0.0663(11) Uani 1 1 d . .
H27A H 0.0793 0.4548 0.4214 0.099 Uiso 1 1 calc R U
H27B H 0.0759 0.4723 0.4735 0.099 Uiso 1 1 calc R U
H27C H 0.2175 0.4503 0.4495 0.099 Uiso 1 1 calc R U
C28 C 0.2459(4) 0.6751(3) 0.48159(9) 0.0605(10) Uani 1 1 d . .
H28A H 0.3300 0.6343 0.4845 0.091 Uiso 1 1 calc R U
H28B H 0.1892 0.6614 0.5079 0.091 Uiso 1 1 calc R U
H28C H 0.2710 0.7621 0.4780 0.091 Uiso 1 1 calc R U
C29 C 0.6183(3) 0.7238(2) 0.35875(8) 0.0284(6) Uani 1 1 d . .
C30 C 0.6736(3) 0.7610(3) 0.40471(9) 0.0428(7) Uani 1 1 d . .
H30A H 0.6224 0.8256 0.4165 0.064 Uiso 1 1 calc R U
H30B H 0.7719 0.7903 0.4028 0.064 Uiso 1 1 calc R U
H30C H 0.6617 0.6910 0.4241 0.064 Uiso 1 1 calc R U
C31 C 0.6550(3) 0.8320(3) 0.32868(9) 0.0430(7) Uani 1 1 d . .
H31A H 0.6231 0.8109 0.2988 0.064 Uiso 1 1 calc R U
H31B H 0.7553 0.8528 0.3286 0.064 Uiso 1 1 calc R U
H31C H 0.6098 0.9015 0.3394 0.064 Uiso 1 1 calc R U
C32 C 0.6939(3) 0.6167(3) 0.34259(9) 0.0436(7) Uani 1 1 d . .
H32A H 0.6684 0.5463 0.3610 0.065 Uiso 1 1 calc R U
H32B H 0.7940 0.6388 0.3444 0.065 Uiso 1 1 calc R U
H32C H 0.6676 0.5970 0.3121 0.065 Uiso 1 1 calc R U
O41 O 0.05655(17) 0.34537(14) 0.30646(5) 0.0257(4) Uani 1 1 d . .
C41 C 0.1075(3) 0.2877(2) 0.34068(7) 0.0235(5) Uani 1 1 d . .
C42 C 0.0238(3) 0.2198(2) 0.37092(8) 0.0261(5) Uani 1 1 d . .
C43 C 0.0919(3) 0.1658(2) 0.40475(8) 0.0278(6) Uani 1 1 d . .
H43A H 0.0367 0.1199 0.4255 0.033 Uiso 1 1 calc R U
C44 C 0.2357(3) 0.1746(2) 0.41010(8) 0.0275(6) Uani 1 1 d . .
C45 C 0.3154(3) 0.2410(2) 0.37885(7) 0.0261(5) Uani 1 1 d . .
H45A H 0.4133 0.2483 0.3807 0.031 Uiso 1 1 calc R U
C46 C 0.2511(3) 0.2958(2) 0.34528(7) 0.0223(5) Uani 1 1 d . .
N47 N 0.3249(2) 0.36745(16) 0.31109(6) 0.0224(4) Uani 1 1 d D .
H47 H 0.3752(7) 0.4302(4) 0.3243(2) 0.029(7) Uiso 1 1 d D .
C48 C 0.4219(3) 0.3028(2) 0.28344(8) 0.0265(5) Uani 1 1 d . .
H48A H 0.3757 0.2242 0.2729 0.032 Uiso 1 1 calc R U
H48B H 0.5043 0.2874 0.3008 0.032 Uiso 1 1 calc R U
C49 C 0.4642(2) 0.3838(2) 0.24479(7) 0.0230(5) Uani 1 1 d . .
H49A H 0.5351 0.4494 0.2542 0.028 Uiso 1 1 calc R U
H49B H 0.5042 0.3360 0.2213 0.028 Uiso 1 1 calc R U
N50 N 0.3399(2) 0.43654(17) 0.22790(6) 0.0220(4) Uani 1 1 d . .
C51 C 0.2893(3) 0.3938(2) 0.18518(7) 0.0226(5) Uani 1 1 d . .
C52 C 0.3707(3) 0.3814(2) 0.14874(7) 0.0267(6) Uani 1 1 d . .
H52A H 0.4683 0.3969 0.1510 0.032 Uiso 1 1 calc R U
C53 C 0.3091(3) 0.3457(2) 0.10836(8) 0.0305(6) Uani 1 1 d . .
C54 C 0.1660(3) 0.3265(2) 0.10675(8) 0.0295(6) Uani 1 1 d . .
H54A H 0.1236 0.3036 0.0794 0.035 Uiso 1 1 calc R U
C55 C 0.0801(3) 0.3389(2) 0.14305(8) 0.0244(5) Uani 1 1 d . .
C56 C 0.1447(2) 0.3714(2) 0.18300(7) 0.0216(5) Uani 1 1 d . .
O56 O 0.07511(17) 0.38589(15) 0.22090(5) 0.0258(4) Uani 1 1 d . .
C57 C -0.1342(3) 0.2055(2) 0.36682(8) 0.0300(6) Uani 1 1 d . .
C58 C -0.1894(3) 0.3298(2) 0.37144(10) 0.0409(7) Uani 1 1 d . .
H58A H -0.1630 0.3654 0.4002 0.061 Uiso 1 1 calc R U
H58B H -0.2904 0.3200 0.3688 0.061 Uiso 1 1 calc R U
H58C H -0.1501 0.3831 0.3483 0.061 Uiso 1 1 calc R U
C59 C -0.1763(3) 0.1508(3) 0.32168(9) 0.0421(7) Uani 1 1 d . .
H59A H -0.1381 0.2050 0.2987 0.063 Uiso 1 1 calc R U
H59B H -0.2773 0.1404 0.3193 0.063 Uiso 1 1 calc R U
H59C H -0.1404 0.0719 0.3183 0.063 Uiso 1 1 calc R U
C60 C -0.2035(3) 0.1233(3) 0.40193(9) 0.0445(7) Uani 1 1 d . .
H60A H -0.1699 0.0433 0.3997 0.067 Uiso 1 1 calc R U
H60B H -0.3038 0.1154 0.3976 0.067 Uiso 1 1 calc R U
H60C H -0.1811 0.1585 0.4310 0.067 Uiso 1 1 calc R U
C61 C 0.3062(3) 0.1115(2) 0.44707(8) 0.0348(6) Uani 1 1 d . .
C62 C 0.2048(3) 0.0614(3) 0.48241(9) 0.0520(9) Uani 1 1 d . .
H62A H 0.1591 0.1278 0.4954 0.078 Uiso 1 1 calc R U
H62B H 0.2552 0.0227 0.5052 0.078 Uiso 1 1 calc R U
H62C H 0.1352 0.0018 0.4692 0.078 Uiso 1 1 calc R U
C63 C 0.4158(4) 0.2016(3) 0.46953(10) 0.0578(10) Uani 1 1 d . .
H63A H 0.4879 0.2283 0.4483 0.087 Uiso 1 1 calc R U
H63B H 0.4571 0.1620 0.4941 0.087 Uiso 1 1 calc R U
H63C H 0.3722 0.2717 0.4804 0.087 Uiso 1 1 calc R U
C64 C 0.3772(3) 0.0070(3) 0.42715(10) 0.0511(8) Uani 1 1 d . .
H64A H 0.3076 -0.0517 0.4134 0.077 Uiso 1 1 calc R U
H64B H 0.4253 -0.0326 0.4503 0.077 Uiso 1 1 calc R U
H64C H 0.4439 0.0385 0.4050 0.077 Uiso 1 1 calc R U
C65 C 0.4011(3) 0.3249(3) 0.06868(9) 0.0453(8) Uani 1 1 d . .
C66 C 0.4748(3) 0.2114(3) 0.07788(11) 0.0647(10) Uani 1 1 d . .
H66A H 0.5319 0.2252 0.1043 0.097 Uiso 1 1 calc R U
H66B H 0.5336 0.1950 0.0529 0.097 Uiso 1 1 calc R U
H66C H 0.4058 0.1419 0.0823 0.097 Uiso 1 1 calc R U
C67 C 0.5076(4) 0.4329(3) 0.06233(10) 0.0649(11) Uani 1 1 d . .
H67A H 0.4605 0.5055 0.0577 0.097 Uiso 1 1 calc R U
H67B H 0.5647 0.4184 0.0367 0.097 Uiso 1 1 calc R U
H67C H 0.5664 0.4445 0.0885 0.097 Uiso 1 1 calc R U
C68 C 0.3174(3) 0.3048(4) 0.02602(9) 0.0648(11) Uani 1 1 d . .
H68A H 0.2504 0.2332 0.0288 0.097 Uiso 1 1 calc R U
H68B H 0.3801 0.2926 0.0016 0.097 Uiso 1 1 calc R U
H68C H 0.2684 0.3759 0.0204 0.097 Uiso 1 1 calc R U
C69 C -0.0785(3) 0.3175(2) 0.13942(8) 0.0331(6) Uani 1 1 d . .
C70 C -0.1253(3) 0.2828(3) 0.09257(10) 0.0562(9) Uani 1 1 d . .
H70A H -0.0914 0.3475 0.0726 0.084 Uiso 1 1 calc R U
H70B H -0.2265 0.2711 0.0914 0.084 Uiso 1 1 calc R U
H70C H -0.0880 0.2075 0.0838 0.084 Uiso 1 1 calc R U
C71 C -0.1345(3) 0.2164(3) 0.16993(11) 0.0513(8) Uani 1 1 d . .
H71A H -0.0952 0.1416 0.1618 0.077 Uiso 1 1 calc R U
H71B H -0.2354 0.2039 0.1673 0.077 Uiso 1 1 calc R U
H71C H -0.1090 0.2389 0.2002 0.077 Uiso 1 1 calc R U
C72 C -0.1407(3) 0.4352(3) 0.15233(10) 0.0461(8) Uani 1 1 d . .
H72A H -0.1153 0.4573 0.1827 0.069 Uiso 1 1 calc R U
H72B H -0.2415 0.4225 0.1497 0.069 Uiso 1 1 calc R U
H72C H -0.1046 0.5004 0.1328 0.069 Uiso 1 1 calc R U
C81 C 0.1302(3) 0.0644(3) 0.25094(10) 0.0468(8) Uani 1 1 d . .
H81A H 0.0445 0.0983 0.2516 0.056 Uiso 1 1 calc R U
C82 C 0.1777(3) 0.0123(3) 0.28833(10) 0.0486(8) Uani 1 1 d . .
H82A H 0.1253 0.0109 0.3146 0.058 Uiso 1 1 calc R U
C83 C 0.3026(3) -0.0378(3) 0.28712(10) 0.0473(8) Uani 1 1 d . .
H83A H 0.3360 -0.0738 0.3126 0.057 Uiso 1 1 calc R U
C84 C 0.3777(3) -0.0352(3) 0.24898(10) 0.0477(8) Uani 1 1 d . .
H84A H 0.4632 -0.0694 0.2482 0.057 Uiso 1 1 calc R U
C85 C 0.3300(3) 0.0166(3) 0.21189(10) 0.0463(8) Uani 1 1 d . .
H85A H 0.3822 0.0174 0.1856 0.056 Uiso 1 1 calc R U
C86 C 0.2062(3) 0.0675(3) 0.21291(10) 0.0472(8) Uani 1 1 d . .
H86A H 0.1738 0.1043 0.1875 0.057 Uiso 1 1 calc R U

loop_
_atom_site_aniso_label
_atom_site_aniso_U_11
_atom_site_aniso_U_22
_atom_site_aniso_U_33
_atom_site_aniso_U_23
_atom_site_aniso_U_13
_atom_site_aniso_U_12
Al1 0.0179(4) 0.0216(4) 0.0244(4) 0.0032(3) 0.0026(3) 0.0050(3)
Al2 0.0170(4) 0.0219(4) 0.0265(4) 0.0034(3) 0.0025(3) 0.0052(3)
O1 0.0197(9) 0.0305(9) 0.0273(8) 0.0073(7) 0.0012(7) 0.0042(7)
C1 0.0245(14) 0.0233(12) 0.0215(11) 0.0011(10) 0.0033(10) 0.0070(10)
C2 0.0245(14) 0.0226(12) 0.0274(12) 0.0028(10) 0.0066(10) 0.0085(10)
C3 0.0263(14) 0.0248(12) 0.0311(13) 0.0081(11) 0.0069(11) 0.0071(11)
C4 0.0268(15) 0.0322(14) 0.0265(12) 0.0033(11) 0.0004(11) 0.0071(11)
C5 0.0191(13) 0.0321(13) 0.0268(12) 0.0021(11) 0.0006(10) 0.0072(11)
C6 0.0195(13) 0.0215(11) 0.0229(11) 0.0020(10) 0.0029(10) 0.0012(10)
N7 0.0175(11) 0.0237(10) 0.0241(10) 0.0024(9) 0.0021(8) 0.0033(9)
C8 0.0220(14) 0.0277(13) 0.0311(13) 0.0026(11) 0.0071(11) 0.0113(11)
C9 0.0186(13) 0.0282(13) 0.0271(12) 0.0005(10) 0.0025(10) 0.0085(10)
N10 0.0184(11) 0.0228(10) 0.0193(9) 0.0032(8) 0.0018(8) 0.0050(8)
C11 0.0241(13) 0.0151(11) 0.0281(12) 0.0018(10) -0.0010(10) 0.0036(10)
C12 0.0251(14) 0.0237(12) 0.0314(13) 0.0013(11) 0.0076(11) 0.0035(10)
C13 0.0317(15) 0.0240(12) 0.0281(13) -0.0005(11) 0.0076(11) 0.0045(11)
C14 0.0294(15) 0.0256(13) 0.0267(12) -0.0027(11) -0.0023(11) 0.0044(11)
C15 0.0236(14) 0.0169(11) 0.0330(13) 0.0012(10) -0.0005(11) 0.0041(10)
C16 0.0219(13) 0.0189(11) 0.0264(12) 0.0054(10) 0.0038(10) 0.0076(10)
O16 0.0214(9) 0.0304(9) 0.0271(8) 0.0013(7) 0.0062(7) 0.0038(7)
C17 0.0191(13) 0.0308(13) 0.0336(13) 0.0056(11) 0.0076(11) 0.0050(11)
C18 0.0226(15) 0.0352(15) 0.0632(18) 0.0055(14) 0.0116(14) 0.0141(12)
C19 0.0266(16) 0.0461(17) 0.0508(17) 0.0006(14) 0.0057(14) -0.0046(13)
C20 0.0247(16) 0.0526(18) 0.0531(17) 0.0208(15) 0.0078(14) 0.0021(14)
C21 0.0280(16) 0.0527(18) 0.0291(13) 0.0149(13) 0.0008(12) 0.0063(13)
C22 0.0435(19) 0.068(2) 0.0290(14) 0.0211(14) 0.0036(13) 0.0124(16)
C23 0.054(2) 0.077(2) 0.0428(17) 0.0173(17) -0.0137(16) -0.0089(19)
C24 0.0403(19) 0.068(2) 0.0521(18) 0.0206(17) 0.0033(15) 0.0283(17)
C25 0.0359(17) 0.0362(15) 0.0243(12) -0.0016(11) 0.0077(11) 0.0051(12)
C26 0.062(2) 0.094(3) 0.0453(18) 0.0026(19) 0.0189(17) 0.034(2)
C27 0.103(3) 0.0435(19) 0.0488(18) -0.0009(16) 0.0387(19) -0.007(2)
C28 0.067(2) 0.081(3) 0.0302(15) -0.0098(16) 0.0109(16) -0.010(2)
C29 0.0242(14) 0.0306(13) 0.0307(13) 0.0000(11) -0.0013(11) 0.0042(11)
C30 0.0321(17) 0.0521(18) 0.0442(16) -0.0056(14) -0.0050(14) 0.0054(14)
C31 0.0337(17) 0.0398(16) 0.0536(18) 0.0036(14) -0.0022(14) -0.0052(14)
C32 0.0309(17) 0.0461(17) 0.0560(18) -0.0082(15) -0.0067(15) 0.0158(14)
O41 0.0205(9) 0.0270(9) 0.0304(9) 0.0082(7) 0.0028(7) 0.0049(7)
C41 0.0291(14) 0.0179(11) 0.0250(12) 0.0035(10) 0.0014(11) 0.0090(10)
C42 0.0276(14) 0.0199(12) 0.0308(13) 0.0024(10) 0.0065(11) 0.0025(10)
C43 0.0340(16) 0.0207(12) 0.0292(13) 0.0039(10) 0.0086(11) 0.0045(11)
C44 0.0357(16) 0.0214(12) 0.0263(12) 0.0043(10) 0.0019(11) 0.0068(11)
C45 0.0245(14) 0.0251(12) 0.0296(13) 0.0017(11) 0.0016(11) 0.0061(10)
C46 0.0264(14) 0.0197(11) 0.0216(11) 0.0009(10) 0.0006(10) 0.0054(10)
N47 0.0210(11) 0.0220(10) 0.0245(10) 0.0018(9) 0.0023(9) 0.0038(9)
C48 0.0209(13) 0.0301(13) 0.0298(12) 0.0039(11) 0.0041(10) 0.0088(11)
C49 0.0141(12) 0.0302(13) 0.0260(12) 0.0035(10) 0.0017(10) 0.0081(10)
N50 0.0185(11) 0.0239(10) 0.0240(10) 0.0041(8) -0.0004(8) 0.0035(8)
C51 0.0254(14) 0.0201(11) 0.0221(11) 0.0008(10) -0.0009(10) 0.0015(10)
C52 0.0223(14) 0.0292(13) 0.0286(12) 0.0010(11) 0.0035(11) 0.0030(11)
C53 0.0295(15) 0.0338(14) 0.0282(13) -0.0020(11) 0.0028(11) 0.0037(12)
C54 0.0280(15) 0.0328(14) 0.0279(13) -0.0061(11) -0.0013(11) 0.0041(11)
C55 0.0245(14) 0.0187(11) 0.0309(13) -0.0014(10) -0.0001(11) 0.0069(10)
C56 0.0187(13) 0.0193(11) 0.0280(12) -0.0014(10) 0.0040(10) 0.0072(10)
O56 0.0194(9) 0.0308(9) 0.0276(8) 0.0011(7) 0.0031(7) 0.0046(7)
C57 0.0251(14) 0.0253(13) 0.0401(14) 0.0067(12) 0.0078(12) 0.0041(11)
C58 0.0274(16) 0.0366(15) 0.0602(18) 0.0026(14) 0.0128(14) 0.0102(12)
C59 0.0289(16) 0.0444(17) 0.0512(17) 0.0027(14) 0.0027(14) -0.0049(13)
C60 0.0391(18) 0.0429(17) 0.0506(17) 0.0104(14) 0.0148(14) -0.0015(14)
C61 0.0391(17) 0.0334(14) 0.0341(14) 0.0115(12) 0.0016(13) 0.0127(13)
C62 0.061(2) 0.057(2) 0.0408(17) 0.0200(15) 0.0055(16) 0.0170(17)
C63 0.067(2) 0.064(2) 0.0421(17) 0.0142(16) -0.0196(17) 0.0019(19)
C64 0.053(2) 0.0510(19) 0.0549(18) 0.0217(16) 0.0076(16) 0.0281(16)
C65 0.0319(17) 0.070(2) 0.0320(14) -0.0147(15) 0.0059(13) -0.0034(16)
C66 0.039(2) 0.086(3) 0.071(2) -0.034(2) 0.0095(18) 0.0207(19)
C67 0.057(2) 0.094(3) 0.0387(17) -0.0043(18) 0.0139(16) -0.016(2)
C68 0.047(2) 0.111(3) 0.0319(16) -0.0195(18) 0.0048(15) -0.008(2)
C69 0.0230(14) 0.0379(15) 0.0394(15) -0.0056(12) -0.0047(12) 0.0089(12)
C70 0.0245(17) 0.089(3) 0.0547(19) -0.0236(18) -0.0080(15) 0.0093(17)
C71 0.0304(17) 0.0468(18) 0.074(2) 0.0002(17) -0.0011(16) -0.0076(15)
C72 0.0343(17) 0.0506(18) 0.0565(18) -0.0082(15) -0.0118(15) 0.0201(14)
C81 0.0416(19) 0.0361(16) 0.066(2) -0.0061(15) 0.0018(16) 0.0184(14)
C82 0.056(2) 0.0351(16) 0.0548(19) -0.0083(15) 0.0115(16) 0.0078(15)
C83 0.058(2) 0.0327(15) 0.0528(18) -0.0013(14) -0.0034(17) 0.0141(15)
C84 0.047(2) 0.0364(16) 0.063(2) -0.0089(15) -0.0031(17) 0.0212(14)
C85 0.048(2) 0.0370(16) 0.0551(18) -0.0091(15) 0.0075(16) 0.0102(14)
C86 0.056(2) 0.0345(16) 0.0533(18) -0.0027(14) -0.0056(17) 0.0137(15)

loop_
_atom_type_symbol
_atom_type_description
_atom_type_scat_dispersion_real
_atom_type_scat_dispersion_imag
_atom_type_scat_source
C C 0.0033 0.0016 'International Tables Vol C Tables 4.2.6.8 and 6.1.1.4'
H H 0.0000 0.0000 'International Tables Vol C Tables 4.2.6.8 and 6.1.1.4'
Al Al 0.0645 0.0514 'International Tables Vol C Tables 4.2.6.8 and 6.1.1.4'
N N 0.0061 0.0033 'International Tables Vol C Tables 4.2.6.8 and 6.1.1.4'
O O 0.0106 0.0060 'International Tables Vol C Tables 4.2.6.8 and 6.1.1.4'

loop_
_geom_angle_atom_site_label_1
_geom_angle_atom_site_label_2
_geom_angle_atom_site_label_3
_geom_angle
O1 Al1 O16 96.36(8)
O1 Al1 N50 111.93(8)
O16 Al1 N50 106.47(8)
O1 Al1 N10 156.52(9)
O16 Al1 N10 85.99(8)
N50 Al1 N10 89.53(8)
O1 Al1 N7 85.35(7)
O16 Al1 N7 147.56(8)
N50 Al1 N7 102.79(8)
N10 Al1 N7 80.48(8)
O1 Al1 Al2 155.65(6)
O16 Al1 Al2 100.29(6)
N50 Al1 Al2 46.06(6)
N10 Al1 Al2 43.54(6)
N7 Al1 Al2 89.96(6)
O41 Al2 O56 96.78(8)
O41 Al2 N10 110.74(8)
O56 Al2 N10 105.80(8)
O41 Al2 N50 157.59(9)
O56 Al2 N50 85.43(8)
N10 Al2 N50 89.87(8)
O41 Al2 N47 85.28(8)
O56 Al2 N47 148.22(8)
N10 Al2 N47 102.99(8)
N50 Al2 N47 81.43(8)
O41 Al2 Al1 156.02(6)
O56 Al2 Al1 95.62(6)
N10 Al2 Al1 45.83(6)
N50 Al2 Al1 44.12(6)
N47 Al2 Al1 94.81(6)
C1 O1 Al1 117.72(15)
O1 C1 C6 117.3(2)
O1 C1 C2 123.6(2)
C6 C1 C2 119.1(2)
C3 C2 C1 116.5(2)
C3 C2 C17 122.2(2)
C1 C2 C17 121.3(2)
C4 C3 C2 124.6(2)
C5 C4 C3 117.4(2)
C5 C4 C21 119.4(2)
C3 C4 C21 123.2(2)
C6 C5 C4 119.3(2)
C5 C6 C1 123.0(2)
C5 C6 N7 123.4(2)
C1 C6 N7 113.66(19)
C6 N7 C8 115.58(18)
C6 N7 Al1 106.01(13)
C8 N7 Al1 106.09(13)
N7 C8 C9 107.98(19)
N10 C9 C8 108.51(19)
C11 N10 C9 116.29(19)
C11 N10 Al2 110.83(13)
C9 N10 Al2 114.20(14)
C11 N10 Al1 107.21(14)
C9 N10 Al1 114.73(13)
Al2 N10 Al1 90.63(8)
C12 C11 C16 121.1(2)
C12 C11 N10 125.2(2)
C16 C11 N10 113.4(2)
C11 C12 C13 120.3(2)
C14 C13 C12 117.5(2)
C14 C13 C25 122.5(2)
C12 C13 C25 119.8(2)
C13 C14 C15 124.5(2)
C14 C15 C16 116.4(2)
C14 C15 C29 122.6(2)
C16 C15 C29 120.9(2)
O16 C16 C15 123.4(2)
O16 C16 C11 116.4(2)
C15 C16 C11 120.1(2)
C16 O16 Al1 116.86(14)
C20 C17 C19 107.8(2)
C20 C17 C18 107.9(2)
C19 C17 C18 108.9(2)
C20 C17 C2 112.1(2)
C19 C17 C2 110.2(2)
C18 C17 C2 109.9(2)
C23 C21 C22 108.1(2)
C23 C21 C24 109.9(3)
C22 C21 C24 108.2(2)
C23 C21 C4 110.2(2)
C22 C21 C4 112.2(2)
C24 C21 C4 108.2(2)
C28 C25 C27 108.9(2)
C28 C25 C13 113.4(2)
C27 C25 C13 107.7(2)
C28 C25 C26 107.0(2)
C27 C25 C26 109.7(3)
C13 C25 C26 110.2(2)
C15 C29 C31 110.6(2)
C15 C29 C30 112.2(2)
C31 C29 C30 107.1(2)
C15 C29 C32 109.8(2)
C31 C29 C32 109.0(2)
C30 C29 C32 108.0(2)
C41 O41 Al2 117.63(15)
O41 C41 C46 117.4(2)
O41 C41 C42 123.3(2)
C46 C41 C42 119.3(2)
C43 C42 C41 116.6(2)
C43 C42 C57 121.9(2)
C41 C42 C57 121.5(2)
C42 C43 C44 124.6(2)
C45 C44 C43 116.9(2)
C45 C44 C61 120.1(2)
C43 C44 C61 122.9(2)
C46 C45 C44 119.7(2)
C45 C46 C41 122.7(2)
C45 C46 N47 124.0(2)
C41 C46 N47 113.28(19)
C46 N47 C48 116.04(18)
C46 N47 Al2 106.25(14)
C48 N47 Al2 106.10(13)
N47 C48 C49 107.34(19)
N50 C49 C48 108.92(19)
C51 N50 C49 116.46(19)
C51 N50 Al1 111.76(13)
C49 N50 Al1 115.00(14)
C51 N50 Al2 106.75(14)
C49 N50 Al2 113.76(13)
Al1 N50 Al2 89.83(9)
C52 C51 C56 121.4(2)
C52 C51 N50 125.1(2)
C56 C51 N50 113.4(2)
C51 C52 C53 119.9(2)
C54 C53 C52 117.6(2)
C54 C53 C65 122.9(2)
C52 C53 C65 119.5(2)
C53 C54 C55 123.9(2)
C56 C55 C54 117.0(2)
C56 C55 C69 121.1(2)
C54 C55 C69 121.9(2)
O56 C56 C55 123.6(2)
O56 C56 C51 116.4(2)
C55 C56 C51 120.0(2)
C56 O56 Al2 116.83(14)
C60 C57 C42 112.4(2)
C60 C57 C59 108.2(2)
C42 C57 C59 109.5(2)
C60 C57 C58 107.8(2)
C42 C57 C58 109.9(2)
C59 C57 C58 108.9(2)
C64 C61 C62 108.9(2)
C64 C61 C44 108.5(2)
C62 C61 C44 112.9(2)
C64 C61 C63 109.0(3)
C62 C61 C63 107.7(2)
C44 C61 C63 109.8(2)
C67 C65 C53 110.6(3)
C67 C65 C68 107.9(3)
C53 C65 C68 112.2(2)
C67 C65 C66 109.6(3)
C53 C65 C66 107.4(2)
C68 C65 C66 109.1(3)
C71 C69 C70 108.5(2)
C71 C69 C55 110.3(2)
C70 C69 C55 111.7(2)
C71 C69 C72 109.3(3)
C70 C69 C72 108.0(2)
C55 C69 C72 109.0(2)
C86 C81 C82 120.5(3)
C81 C82 C83 119.5(3)
C84 C83 C82 119.8(3)
C83 C84 C85 120.5(3)
C84 C85 C86 120.1(3)
C81 C86 C85 119.6(3)

loop_
_geom_bond_atom_site_label_1
_geom_bond_atom_site_label_2
_geom_bond_distance
Al1 O1 1.7742(17)
Al1 O16 1.7819(16)
Al1 N50 1.956(2)
Al1 N10 2.016(2)
Al1 N7 2.0573(19)
Al1 Al2 2.8104(10)
Al2 O41 1.7726(17)
Al2 O56 1.7818(16)
Al2 N10 1.936(2)
Al2 N50 2.024(2)
Al2 N47 2.0545(19)
O1 C1 1.354(3)
C1 C6 1.393(3)
C1 C2 1.402(3)
C2 C3 1.400(3)
C2 C17 1.539(3)
C3 C4 1.391(3)
C4 C5 1.389(3)
C4 C21 1.540(3)
C5 C6 1.379(3)
C6 N7 1.466(3)
N7 C8 1.495(3)
C8 C9 1.531(3)
C9 N10 1.497(3)
N10 C11 1.450(3)
C11 C12 1.382(3)
C11 C16 1.412(3)
C12 C13 1.400(3)
C13 C14 1.390(3)
C13 C25 1.531(3)
C14 C15 1.402(3)
C15 C16 1.406(3)
C15 C29 1.519(3)
C16 O16 1.358(3)
C17 C20 1.528(3)
C17 C19 1.532(3)
C17 C18 1.536(3)
C21 C23 1.526(4)
C21 C22 1.533(3)
C21 C24 1.533(4)
C25 C28 1.515(3)
C25 C27 1.527(4)
C25 C26 1.538(4)
C29 C31 1.535(4)
C29 C30 1.538(3)
C29 C32 1.538(4)
O41 C41 1.351(3)
C41 C46 1.397(3)
C41 C42 1.406(3)
C42 C43 1.400(3)
C42 C57 1.534(3)
C43 C44 1.402(3)
C44 C45 1.398(3)
C44 C61 1.533(3)
C45 C46 1.380(3)
C46 N47 1.463(3)
N47 C48 1.499(3)
C48 C49 1.523(3)
C49 N50 1.492(3)
N50 C51 1.450(3)
C51 C52 1.379(3)
C51 C56 1.405(3)
C52 C53 1.404(3)
C53 C54 1.388(3)
C53 C65 1.536(4)
C54 C55 1.402(3)
C55 C56 1.397(3)
C55 C69 1.541(3)
C56 O56 1.357(3)
C57 C60 1.528(3)
C57 C59 1.536(4)
C57 C58 1.537(4)
C61 C64 1.531(4)
C61 C62 1.533(4)
C61 C63 1.538(4)
C65 C67 1.517(4)
C65 C68 1.536(4)
C65 C66 1.543(5)
C69 C71 1.525(4)
C69 C70 1.532(3)
C69 C72 1.543(4)
C81 C86 1.375(4)
C81 C82 1.386(4)
C82 C83 1.388(4)
C83 C84 1.374(4)
C84 C85 1.378(4)
C85 C86 1.382(4)

loop_
_geom_hbond_atom_site_label_D
_geom_hbond_atom_site_label_H
_geom_hbond_atom_site_label_A
_geom_hbond_distance_DH
_geom_hbond_distance_HA
_geom_hbond_distance_DA
_geom_hbond_angle_DHA
N7 H7 O56 0.9000(1) 2.529(7) 3.160(2) 127.7(7)
N47 H47 O16 0.9000(1) 2.896(6) 3.461(2) 122.2(6)
